data_1550717
loop_
_publ_author_name
'Seki, Tomohiro'
'Mashimo, Takaki'
'Ito, Hajime'

_publ_section_title
;
 Anisotropic strain release in a thermosalient crystal: Correlation
 between the microscopic orientation of molecular rearrangements and the
 macroscopic mechanical motion
;
_journal_name_full 'Chemical Science'
_journal_paper_doi 10.1039/C8SC05563G
_journal_year 2019
_chemical_formula_moiety 'C27 H19 Au Cl N'
_chemical_formula_sum 'C27 H19 Au Cl N'
_chemical_formula_weight 589.85
_chemical_name_systematic 1_25C
_space_group_crystal_system monoclinic
_space_group_IT_number 14
_space_group_name_Hall '-P 2ybc'
_space_group_name_H-M_alt 'P 1 21/c 1'
_symmetry_space_group_name_Hall '-P 2ybc'
_symmetry_space_group_name_H-M 'P 1 21/c 1'
_atom_sites_solution_hydrogens geom
_atom_sites_solution_primary dual
_audit_creation_date 2018-08-02
_audit_creation_method
;
Olex2 1.2
(compiled 2018.05.29 svn.r3508 for OlexSys, GUI svn.r5506)
;
_audit_update_record
;
2018-12-11 deposited with the CCDC.    2019-03-06 downloaded from the CCDC.
;
_cell_angle_alpha 90
_cell_angle_beta 108.694(3)
_cell_angle_gamma 90
_cell_formula_units_Z 4
_cell_length_a 12.3955(4)
_cell_length_b 11.0900(3)
_cell_length_c 17.1445(5)
_cell_measurement_reflns_used 10648
_cell_measurement_temperature 293
_cell_measurement_theta_max 26.5450
_cell_measurement_theta_min 3.0420
_cell_volume 2232.45(12)
_computing_cell_refinement 'CrysAlisPro 1.171.39.43a (Rigaku OD, 2018)'
_computing_data_collection 'CrysAlisPro 1.171.39.43a (Rigaku OD, 2018)'
_computing_data_reduction 'CrysAlisPro 1.171.39.43a (Rigaku OD, 2018)'
_computing_molecular_graphics 'Olex2 (Dolomanov et al., 2009)'
_computing_publication_material 'Olex2 (Dolomanov et al., 2009)'
_computing_structure_refinement 'ShelXL (Sheldrick, 2015)'
_computing_structure_solution 'ShelXT (Sheldrick, 2015)'
_diffrn_ambient_temperature 293
_diffrn_detector 'PLATUS 200K area detector'
_diffrn_detector_area_resol_mean 5.811
_diffrn_detector_type 'HPC area detector'
_diffrn_measured_fraction_theta_full 0.995
_diffrn_measured_fraction_theta_max 0.867
_diffrn_measurement_details
;
List of Runs (angles in degrees, time in seconds):

  # Type    Start    End  Width  t~exp~   \w     \q     \k     \f   Frames
#--------------------------------------------------------------------------
  1  \w    -39.00  -5.00   0.50    0.80    --   -7.30  45.00 -13.00   68
  2  \w    -97.00 -63.00   0.50    0.80    --   -7.30  45.00 -13.00   68
  3  \w    -19.00   6.00   0.50    0.80    --    5.00  45.00 -13.00   50
  4  \w    -97.00  82.00   0.50    0.80    --   -7.30   0.00-120.00  358
  5  \w     -2.00  82.00   0.50    0.80    --   -7.30  45.00 -13.00  168
;
_diffrn_measurement_device 'four-circle diffractometer'
_diffrn_measurement_device_type 'Rigaku XtaLAB P200'
_diffrn_measurement_method '\w scans'
_diffrn_orient_matrix_type 'CrysAlisPro convention (1999,Acta A55,543-557)'
_diffrn_orient_matrix_UB_11 0.0594595000
_diffrn_orient_matrix_UB_12 0.0103274000
_diffrn_orient_matrix_UB_13 0.0106831000
_diffrn_orient_matrix_UB_21 -0.0100768000
_diffrn_orient_matrix_UB_22 0.0439379000
_diffrn_orient_matrix_UB_23 -0.0316167000
_diffrn_orient_matrix_UB_31 -0.0037878000
_diffrn_orient_matrix_UB_32 0.0452860000
_diffrn_orient_matrix_UB_33 0.0281882000
_diffrn_radiation_monochromator 'multi-layer mirror optics'
_diffrn_radiation_probe x-ray
_diffrn_radiation_type MoK\a
_diffrn_radiation_wavelength 0.71073
_diffrn_reflns_av_R_equivalents 0.0311
_diffrn_reflns_av_unetI/netI 0.0278
_diffrn_reflns_Laue_measured_fraction_full 0.995
_diffrn_reflns_Laue_measured_fraction_max 0.867
_diffrn_reflns_limit_h_max 16
_diffrn_reflns_limit_h_min -16
_diffrn_reflns_limit_k_max 12
_diffrn_reflns_limit_k_min -14
_diffrn_reflns_limit_l_max 22
_diffrn_reflns_limit_l_min -21
_diffrn_reflns_number 22463
_diffrn_reflns_point_group_measured_fraction_full 0.995
_diffrn_reflns_point_group_measured_fraction_max 0.867
_diffrn_reflns_theta_full 25.242
_diffrn_reflns_theta_max 28.948
_diffrn_reflns_theta_min 3.058
_diffrn_source 'rotating anode X-ray generator'
_diffrn_source_type micromax007
_exptl_absorpt_coefficient_mu 6.723
_exptl_absorpt_correction_T_max 1.00000
_exptl_absorpt_correction_T_min 0.52105
_exptl_absorpt_correction_type multi-scan
_exptl_absorpt_process_details
;
CrysAlisPro 1.171.39.43a (Rigaku Oxford Diffraction, 2018)
Empirical absorption correction using spherical harmonics,
 implemented in SCALE3 ABSPACK scaling algorithm.
;
_exptl_crystal_colour yellow
_exptl_crystal_colour_primary yellow
_exptl_crystal_density_diffrn 1.755
_exptl_crystal_description block
_exptl_crystal_F_000 1136
_exptl_crystal_size_max 0.3
_exptl_crystal_size_mid 0.2
_exptl_crystal_size_min 0.05
_refine_diff_density_max 1.126
_refine_diff_density_min -0.577
_refine_diff_density_rms 0.070
_refine_ls_extinction_method none
_refine_ls_goodness_of_fit_ref 1.026
_refine_ls_hydrogen_treatment constr
_refine_ls_matrix_type full
_refine_ls_number_parameters 271
_refine_ls_number_reflns 5116
_refine_ls_number_restraints 0
_refine_ls_restrained_S_all 1.026
_refine_ls_R_factor_all 0.0386
_refine_ls_R_factor_gt 0.0269
_refine_ls_shift/su_max 0.002
_refine_ls_shift/su_mean 0.000
_refine_ls_structure_factor_coef Fsqd
_refine_ls_weighting_details 'w=1/[\s^2^(Fo^2^)+(0.0242P)^2^+1.3616P] where P=(Fo^2^+2Fc^2^)/3'
_refine_ls_weighting_scheme calc
_refine_ls_wR_factor_gt 0.0560
_refine_ls_wR_factor_ref 0.0597
_reflns_Friedel_coverage 0.000
_reflns_number_gt 4168
_reflns_number_total 5116
_reflns_threshold_expression 'I > 2\s(I)'
_cod_data_source_file c8sc05563g2.cif
_cod_data_source_block msm-178_25deg
_cod_original_cell_volume 2232.46(12)
_cod_database_code 1550717
_shelx_shelxl_version_number 2018/1
_chemical_oxdiff_formula 'C H N Au Cl'
_shelx_space_group_comment
;
The symmetry employed for this shelxl refinement is uniquely defined
by the following loop, which should always be used as a source of
symmetry information in preference to the above space-group names.
They are only intended as comments.
;
_shelx_estimated_absorpt_t_max 0.730
_shelx_estimated_absorpt_t_min 0.238
_reflns_odcompleteness_completeness 98.65
_reflns_odcompleteness_iscentric 1
_reflns_odcompleteness_theta 26.32
_olex2_refinement_description
;
1. Fixed Uiso
 At 1.2 times of:
  All C(H) groups
2.a Aromatic/amide H refined with riding coordinates:
 C004(H004), C006(H006), C00B(H00B), C00C(H00C), C00E(H00E), C00F(H00F),
 C00G(H00G), C00I(H00I), C00K(H00K), C00L(H00L), C00M(H00M), C00N(H00N),
 C00O(H00O), C00P(H00P), C00Q(H00Q), C00R(H00R), C00S(H00S), C00T(H00T),
 C00U(H00U)
;
_olex2_submission_special_instructions 'No special instructions were received'
_oxdiff_exptl_absorpt_empirical_details
;
Empirical correction (ABSPACK) includes:
- Absorption correction using spherical harmonics
- Frame scaling
;
_oxdiff_exptl_absorpt_empirical_full_max 1.486
_oxdiff_exptl_absorpt_empirical_full_min 0.690

loop_
_space_group_symop_operation_xyz
'x, y, z'
'-x, y+1/2, -z+1/2'
'-x, -y, -z'
'x, -y-1/2, z-1/2'

loop_
_atom_site_label
_atom_site_type_symbol
_atom_site_fract_x
_atom_site_fract_y
_atom_site_fract_z
_atom_site_U_iso_or_equiv
_atom_site_adp_type
_atom_site_occupancy
_atom_site_site_symmetry_order
_atom_site_calc_flag
_atom_site_refinement_flags_posn
Au01 Au 0.52164(2) 0.26528(2) 0.49356(2) 0.05587(6) Uani 1 1 d .
Cl02 Cl 0.87839(12) 0.10998(13) 1.02140(7) 0.1063(4) Uani 1 1 d .
N003 N 0.6797(3) 0.1911(3) 0.66736(18) 0.0603(7) Uani 1 1 d .
C004 C 0.4184(3) 0.4032(3) 0.2521(2) 0.0555(8) Uani 1 1 d .
H004 H 0.364188 0.346236 0.225043 0.067 Uiso 1 1 calc R
C005 C 0.4507(3) 0.4133(3) 0.33752(19) 0.0486(7) Uani 1 1 d .
C006 C 0.4667(3) 0.4777(3) 0.2070(2) 0.0651(10) Uani 1 1 d .
H006 H 0.445325 0.469231 0.150089 0.078 Uiso 1 1 calc R
C007 C 0.4060(3) 0.3311(3) 0.38911(18) 0.0493(7) Uani 1 1 d .
C008 C 0.7319(3) 0.1731(3) 0.75201(19) 0.0493(7) Uani 1 1 d .
C009 C 0.2942(3) 0.3084(3) 0.37186(19) 0.0496(7) Uani 1 1 d .
C00A C 0.2015(3) 0.3722(3) 0.30639(19) 0.0494(7) Uani 1 1 d .
C00B C 0.5317(3) 0.5002(3) 0.3749(2) 0.0571(9) Uani 1 1 d .
H00B H 0.555607 0.508216 0.431876 0.068 Uiso 1 1 calc R
C00C C 0.1931(3) 0.4961(3) 0.3051(3) 0.0623(9) Uani 1 1 d .
H00C H 0.247033 0.541347 0.344429 0.075 Uiso 1 1 calc R
C00D C 0.6260(3) 0.2148(3) 0.6013(2) 0.0628(9) Uani 1 1 d .
C00E C 0.7463(4) 0.2254(3) 0.8884(3) 0.0696(10) Uani 1 1 d .
H00E H 0.724984 0.273334 0.925519 0.083 Uiso 1 1 calc R
C00F C 0.6991(4) 0.2440(3) 0.8051(3) 0.0657(10) Uani 1 1 d .
H00F H 0.645203 0.304471 0.785296 0.079 Uiso 1 1 calc R
C00G C 0.5452(4) 0.5634(4) 0.2453(3) 0.0699(11) Uani 1 1 d .
H00G H 0.576324 0.613484 0.214607 0.084 Uiso 1 1 calc R
C00H C 0.2528(3) 0.2213(3) 0.4223(2) 0.0521(8) Uani 1 1 d .
C00I C 0.5775(3) 0.5750(3) 0.3291(3) 0.0678(10) Uani 1 1 d .
H00I H 0.630456 0.633483 0.355318 0.081 Uiso 1 1 calc R
C00J C 0.8248(3) 0.1362(3) 0.9161(2) 0.0609(9) Uani 1 1 d .
C00K C 0.1181(3) 0.3077(4) 0.2474(2) 0.0660(9) Uani 1 1 d .
H00K H 0.120300 0.223882 0.247736 0.079 Uiso 1 1 calc R
C00L C 0.0260(4) 0.4903(4) 0.1882(3) 0.0818(13) Uani 1 1 d .
H00L H -0.032347 0.529994 0.148485 0.098 Uiso 1 1 calc R
C00M C 0.2961(3) 0.1054(3) 0.4386(2) 0.0574(8) Uani 1 1 d .
H00M H 0.349782 0.078772 0.415142 0.069 Uiso 1 1 calc R
C00N C 0.1054(3) 0.5544(4) 0.2459(3) 0.0768(12) Uani 1 1 d .
H00N H 0.101159 0.638113 0.245897 0.092 Uiso 1 1 calc R
C00O C 0.8103(3) 0.0829(3) 0.7791(2) 0.0673(10) Uani 1 1 d .
H00O H 0.831374 0.034802 0.741990 0.081 Uiso 1 1 calc R
C00P C 0.1691(4) 0.2544(3) 0.4553(3) 0.0705(11) Uani 1 1 d .
H00P H 0.135104 0.329842 0.443056 0.085 Uiso 1 1 calc R
C00Q C 0.8574(3) 0.0650(4) 0.8627(2) 0.0773(11) Uani 1 1 d .
H00Q H 0.911282 0.004568 0.882645 0.093 Uiso 1 1 calc R
C00R C 0.0314(3) 0.3673(5) 0.1881(2) 0.0791(12) Uani 1 1 d .
H00R H -0.023044 0.323464 0.148140 0.095 Uiso 1 1 calc R
C00S C 0.2610(4) 0.0291(3) 0.4890(2) 0.0725(10) Uani 1 1 d .
H00S H 0.291469 -0.048155 0.499202 0.087 Uiso 1 1 calc R
C00T C 0.1352(4) 0.1773(4) 0.5063(3) 0.0844(12) Uani 1 1 d .
H00T H 0.079692 0.202077 0.528664 0.101 Uiso 1 1 calc R
C00U C 0.1818(4) 0.0653(4) 0.5242(2) 0.0787(11) Uani 1 1 d .
H00U H 0.160198 0.014537 0.559748 0.094 Uiso 1 1 calc R

loop_
_atom_site_aniso_label
_atom_site_aniso_U_11
_atom_site_aniso_U_22
_atom_site_aniso_U_33
_atom_site_aniso_U_23
_atom_site_aniso_U_13
_atom_site_aniso_U_12
Au01 0.06266(10) 0.05744(10) 0.04721(8) 0.00615(5) 0.01717(6) 0.00652(6)
Cl02 0.1259(11) 0.1234(10) 0.0541(6) 0.0093(6) 0.0069(6) -0.0005(8)
N003 0.0607(18) 0.0588(17) 0.0573(18) 0.0082(14) 0.0131(15) -0.0017(14)
C004 0.056(2) 0.059(2) 0.0533(19) 0.0032(15) 0.0197(16) 0.0140(15)
C005 0.0508(19) 0.0467(17) 0.0523(18) 0.0034(14) 0.0222(15) 0.0132(13)
C006 0.076(3) 0.071(2) 0.056(2) 0.0147(18) 0.031(2) 0.027(2)
C007 0.061(2) 0.0447(17) 0.0442(16) -0.0008(13) 0.0195(15) 0.0049(14)
C008 0.0451(18) 0.0512(18) 0.0500(18) 0.0028(14) 0.0131(14) -0.0031(13)
C009 0.067(2) 0.0402(16) 0.0450(17) -0.0012(13) 0.0226(15) 0.0049(14)
C00A 0.0558(19) 0.0492(18) 0.0479(17) 0.0027(13) 0.0234(15) 0.0016(14)
C00B 0.063(2) 0.054(2) 0.056(2) 0.0023(15) 0.0216(17) 0.0084(15)
C00C 0.055(2) 0.054(2) 0.081(3) 0.0047(17) 0.0257(19) 0.0026(15)
C00D 0.063(2) 0.061(2) 0.061(2) 0.0068(17) 0.0163(19) 0.0028(17)
C00E 0.087(3) 0.064(2) 0.065(2) -0.0088(18) 0.035(2) 0.0044(19)
C00F 0.068(2) 0.058(2) 0.072(2) 0.0063(17) 0.024(2) 0.0216(16)
C00G 0.075(3) 0.063(2) 0.087(3) 0.024(2) 0.047(2) 0.0170(19)
C00H 0.067(2) 0.0483(18) 0.0445(17) -0.0013(13) 0.0230(16) -0.0021(15)
C00I 0.061(2) 0.057(2) 0.089(3) 0.0077(19) 0.030(2) 0.0020(16)
C00J 0.059(2) 0.065(2) 0.053(2) 0.0033(16) 0.0113(16) -0.0062(17)
C00K 0.074(3) 0.064(2) 0.059(2) -0.0060(18) 0.0194(19) 0.0006(19)
C00L 0.064(3) 0.111(4) 0.076(3) 0.039(3) 0.030(2) 0.016(2)
C00M 0.071(2) 0.0508(19) 0.057(2) 0.0009(15) 0.0289(17) 0.0025(16)
C00N 0.063(3) 0.064(2) 0.110(3) 0.031(2) 0.038(2) 0.0132(19)
C00O 0.064(2) 0.073(2) 0.064(2) -0.0030(18) 0.0189(18) 0.0227(18)
C00P 0.089(3) 0.063(2) 0.072(3) 0.0076(18) 0.044(2) 0.0144(18)
C00Q 0.066(3) 0.087(3) 0.068(3) 0.008(2) 0.006(2) 0.030(2)
C00R 0.065(3) 0.112(4) 0.057(2) -0.007(2) 0.0152(19) -0.002(2)
C00S 0.093(3) 0.058(2) 0.075(3) 0.0155(19) 0.038(2) 0.006(2)
C00T 0.101(3) 0.092(3) 0.083(3) 0.006(2) 0.060(3) 0.008(3)
C00U 0.106(3) 0.072(3) 0.069(3) 0.017(2) 0.042(2) -0.002(2)

loop_
_atom_type_symbol
_atom_type_description
_atom_type_scat_dispersion_real
_atom_type_scat_dispersion_imag
_atom_type_scat_source
C C 0.0033 0.0016 'International Tables Vol C Tables 4.2.6.8 and 6.1.1.4'
H H 0.0000 0.0000 'International Tables Vol C Tables 4.2.6.8 and 6.1.1.4'
Au Au -2.0133 8.8022 'International Tables Vol C Tables 4.2.6.8 and 6.1.1.4'
Cl Cl 0.1484 0.1585 'International Tables Vol C Tables 4.2.6.8 and 6.1.1.4'
N N 0.0061 0.0033 'International Tables Vol C Tables 4.2.6.8 and 6.1.1.4'

loop_
_geom_angle_atom_site_label_1
_geom_angle_atom_site_label_2
_geom_angle_atom_site_label_3
_geom_angle
C00D Au01 C007 173.48(14)
C00D N003 C008 170.5(4)
C005 C004 H004 119.8
C006 C004 H004 119.8
C006 C004 C005 120.4(3)
C004 C005 C007 122.5(3)
C00B C005 C004 117.5(3)
C00B C005 C007 120.0(3)
C004 C006 H006 119.6
C00G C006 C004 120.8(3)
C00G C006 H006 119.6
C005 C007 Au01 116.7(2)
C009 C007 Au01 120.8(2)
C009 C007 C005 122.4(3)
C00F C008 N003 118.2(3)
C00F C008 C00O 121.8(3)
C00O C008 N003 119.9(3)
C007 C009 C00A 124.3(3)
C007 C009 C00H 121.0(3)
C00H C009 C00A 114.5(3)
C00C C00A C009 121.2(3)
C00C C00A C00K 117.8(3)
C00K C00A C009 121.0(3)
C005 C00B H00B 119.3
C00I C00B C005 121.4(4)
C00I C00B H00B 119.3
C00A C00C H00C 119.5
C00A C00C C00N 121.0(4)
C00N C00C H00C 119.5
N003 C00D Au01 173.2(4)
C00F C00E H00E 120.3
C00J C00E H00E 120.3
C00J C00E C00F 119.4(3)
C008 C00F C00E 119.3(3)
C008 C00F H00F 120.4
C00E C00F H00F 120.4
C006 C00G H00G 120.2
C00I C00G C006 119.6(3)
C00I C00G H00G 120.2
C00M C00H C009 122.3(3)
C00P C00H C009 120.5(3)
C00P C00H C00M 117.1(3)
C00B C00I H00I 119.8
C00G C00I C00B 120.3(4)
C00G C00I H00I 119.8
C00E C00J Cl02 118.4(3)
C00E C00J C00Q 121.3(3)
C00Q C00J Cl02 120.2(3)
C00A C00K H00K 119.7
C00R C00K C00A 120.6(4)
C00R C00K H00K 119.7
C00N C00L H00L 120.0
C00N C00L C00R 120.1(4)
C00R C00L H00L 120.0
C00H C00M H00M 119.4
C00S C00M C00H 121.2(3)
C00S C00M H00M 119.4
C00C C00N H00N 119.8
C00L C00N C00C 120.4(4)
C00L C00N H00N 119.8
C008 C00O H00O 120.7
C008 C00O C00Q 118.5(3)
C00Q C00O H00O 120.7
C00H C00P H00P 119.5
C00H C00P C00T 121.0(3)
C00T C00P H00P 119.5
C00J C00Q C00O 119.7(3)
C00J C00Q H00Q 120.1
C00O C00Q H00Q 120.1
C00K C00R H00R 119.9
C00L C00R C00K 120.1(4)
C00L C00R H00R 119.9
C00M C00S H00S 119.6
C00U C00S C00M 120.8(4)
C00U C00S H00S 119.6
C00P C00T H00T 119.5
C00U C00T C00P 120.9(4)
C00U C00T H00T 119.5
C00S C00U H00U 120.6
C00T C00U C00S 118.8(4)
C00T C00U H00U 120.6

loop_
_geom_bond_atom_site_label_1
_geom_bond_atom_site_label_2
_geom_bond_distance
Au01 C007 2.037(3)
Au01 C00D 1.967(4)
Cl02 C00J 1.737(4)
N003 C008 1.401(4)
N003 C00D 1.145(4)
C004 H004 0.9300
C004 C005 1.394(4)
C004 C006 1.392(5)
C005 C007 1.495(4)
C005 C00B 1.392(5)
C006 H006 0.9300
C006 C00G 1.368(6)
C007 C009 1.345(5)
C008 C00F 1.360(5)
C008 C00O 1.369(4)
C009 C00A 1.501(4)
C009 C00H 1.493(5)
C00A C00C 1.379(4)
C00A C00K 1.391(5)
C00B H00B 0.9300
C00B C00I 1.383(5)
C00C H00C 0.9300
C00C C00N 1.386(5)
C00E H00E 0.9300
C00E C00F 1.374(6)
C00E C00J 1.362(5)
C00F H00F 0.9300
C00G H00G 0.9300
C00G C00I 1.367(5)
C00H C00M 1.386(4)
C00H C00P 1.382(6)
C00I H00I 0.9300
C00J C00Q 1.365(5)
C00K H00K 0.9300
C00K C00R 1.387(5)
C00L H00L 0.9300
C00L C00N 1.353(6)
C00L C00R 1.365(6)
C00M H00M 0.9300
C00M C00S 1.375(5)
C00N H00N 0.9300
C00O H00O 0.9300
C00O C00Q 1.377(5)
C00P H00P 0.9300
C00P C00T 1.381(6)
C00Q H00Q 0.9300
C00R H00R 0.9300
C00S H00S 0.9300
C00S C00U 1.367(6)
C00T H00T 0.9300
C00T C00U 1.362(6)
C00U H00U 0.9300
